data_1558432
loop_
_publ_author_name
'Habel, Deenamma'
'Nair, Divya S.'
'Kallingathodi, Zabeera'
'Mohan, Chithra'
'Pillai, Sarath M.'
'Nair, Rani R.'
'Thomas, Grace'
'Haleema, Simimole'
'Gopinath, Chithra'
'Abdul, Rinshad V.'
'Fritz, Matthew'
'Puente, Andrew R.'
'Johnson, Jordan L.'
'Polavarapu, Prasad L.'
'Ibnusaud, Ibrahim'

_publ_section_title
;
 Natural Product-Derived Chiral Pyrrolidine-2,5-diones, Their Molecular
 Structures and Conversion to Pharmacologically Important Skeletons.
;
_journal_name_full 'Journal of natural products'
_journal_paper_doi 10.1021/acs.jnatprod.0c00211
_journal_year 2020
_chemical_formula_sum 'C16 H18 N2 O4'
_chemical_formula_weight 302.32
_space_group_crystal_system monoclinic
_space_group_IT_number 4
_space_group_name_Hall 'P 2yb'
_space_group_name_H-M_alt 'P 1 21 1'
_atom_sites_solution_hydrogens mixed
_audit_creation_method SHELXL-2014/7
_cell_angle_alpha 90
_cell_angle_beta 93.200(3)
_cell_angle_gamma 90
_cell_formula_units_Z 2
_cell_length_a 5.6660(3)
_cell_length_b 9.3371(7)
_cell_length_c 12.7013(9)
_cell_measurement_reflns_used 3239
_cell_measurement_temperature 296(2)
_cell_measurement_theta_max 27.23
_cell_measurement_theta_min 2.71
_cell_volume 670.90(8)
_computing_cell_refinement 'Bruker SAINT'
_computing_data_collection 'Bruker APEX2'
_computing_data_reduction 'Bruker SAINT'
_computing_molecular_graphics 'Bruker SHELXTL'
_computing_publication_material 'Bruker SHELXTL'
_computing_structure_refinement 'SHELXL-2014 (Sheldrick, 2014)'
_computing_structure_solution 'SHELXS-97 (Sheldrick 2008)'
_diffrn_ambient_temperature 296(2)
_diffrn_measured_fraction_theta_full 0.996
_diffrn_measured_fraction_theta_max 0.996
_diffrn_measurement_device_type 'Bruker APEX-II CCD'
_diffrn_measurement_method '\f and \w scans'
_diffrn_radiation_type MoK\a
_diffrn_radiation_wavelength 0.71073
_diffrn_reflns_av_R_equivalents 0.0213
_diffrn_reflns_av_unetI/netI 0.0259
_diffrn_reflns_Laue_measured_fraction_full 0.996
_diffrn_reflns_Laue_measured_fraction_max 0.996
_diffrn_reflns_limit_h_max 4
_diffrn_reflns_limit_h_min -6
_diffrn_reflns_limit_k_max 11
_diffrn_reflns_limit_k_min -8
_diffrn_reflns_limit_l_max 15
_diffrn_reflns_limit_l_min -15
_diffrn_reflns_number 5256
_diffrn_reflns_point_group_measured_fraction_full 0.878
_diffrn_reflns_point_group_measured_fraction_max 0.878
_diffrn_reflns_theta_full 24.985
_diffrn_reflns_theta_max 24.985
_diffrn_reflns_theta_min 1.606
_exptl_absorpt_coefficient_mu 0.109
_exptl_absorpt_correction_T_max 0.97
_exptl_absorpt_correction_T_min 0.96
_exptl_absorpt_correction_type multi-scan
_exptl_absorpt_process_details 'SADABS (Bruker, 2012)'
_exptl_crystal_colour colourless
_exptl_crystal_density_diffrn 1.497
_exptl_crystal_description Rectangular
_exptl_crystal_F_000 320
_exptl_crystal_size_max 0.350
_exptl_crystal_size_mid 0.260
_exptl_crystal_size_min 0.120
_refine_diff_density_max 0.365
_refine_diff_density_min -0.223
_refine_diff_density_rms 0.063
_refine_ls_abs_structure_details
;
 Flack x determined using 751 quotients [(I+)-(I-)]/[(I+)+(I-)]
 (Parsons, Flack and Wagner, Acta Cryst. B69 (2013) 249-259).
;
_refine_ls_abs_structure_Flack -0.6(4)
_refine_ls_extinction_coef 0.030(9)
_refine_ls_extinction_expression Fc^*^=kFc[1+0.001xFc^2^\l^3^/sin(2\q)]^-1/4^
_refine_ls_extinction_method 'SHELXL-2014/7 (Sheldrick 2014'
_refine_ls_goodness_of_fit_ref 1.173
_refine_ls_hydrogen_treatment mixed
_refine_ls_matrix_type full
_refine_ls_number_parameters 210
_refine_ls_number_reflns 2072
_refine_ls_number_restraints 1
_refine_ls_restrained_S_all 1.173
_refine_ls_R_factor_all 0.0490
_refine_ls_R_factor_gt 0.0472
_refine_ls_shift/su_max 0.000
_refine_ls_shift/su_mean 0.000
_refine_ls_structure_factor_coef Fsqd
_refine_ls_weighting_details 'w=1/[\s^2^(Fo^2^)+(0.0628P)^2^+0.7818P] where P=(Fo^2^+2Fc^2^)/3'
_refine_ls_weighting_scheme calc
_refine_ls_wR_factor_gt 0.1390
_refine_ls_wR_factor_ref 0.1404
_reflns_Friedel_coverage 0.652
_reflns_Friedel_fraction_full 0.744
_reflns_Friedel_fraction_max 0.744
_reflns_number_gt 1990
_reflns_number_total 2072
_reflns_threshold_expression 'I > 2\s(I)'
_cod_data_source_file np0c00211_si_006.cif
_cod_data_source_block gatrrn
_cod_original_sg_symbol_H-M 'P 21'
_cod_database_code 1558432
_shelx_shelxl_version_number 2014/7
_shelx_space_group_comment
;
The symmetry employed for this shelxl refinement is uniquely defined
by the following loop, which should always be used as a source of
symmetry information in preference to the above space-group names.
They are only intended as comments.
;
_shelx_estimated_absorpt_t_min 0.963
_shelx_estimated_absorpt_t_max 0.987

loop_
_space_group_symop_operation_xyz
'x, y, z'
'-x, y+1/2, -z'

loop_
_atom_site_label
_atom_site_type_symbol
_atom_site_fract_x
_atom_site_fract_y
_atom_site_fract_z
_atom_site_U_iso_or_equiv
_atom_site_adp_type
_atom_site_occupancy
_atom_site_site_symmetry_order
_atom_site_calc_flag
_atom_site_refinement_flags_posn
_atom_site_refinement_flags_adp
_atom_site_refinement_flags_occupancy
_atom_site_disorder_assembly
_atom_site_disorder_group
C1 C 1.1591(10) 0.4955(6) 0.3147(4) 0.0293(13) Uani 1 1 d . . . . .
H1 H 1.2917 0.5214 0.2792 0.035 Uiso 1 1 calc R U . . .
C2 C 1.0532(10) 0.5897(7) 0.3808(4) 0.0338(14) Uani 1 1 d . . . . .
H2 H 1.1163 0.6811 0.3900 0.041 Uiso 1 1 calc R U . . .
C3 C 0.8529(10) 0.5519(7) 0.4343(4) 0.0341(14) Uani 1 1 d . . . . .
H3 H 0.7864 0.6182 0.4786 0.041 Uiso 1 1 calc R U . . .
C4 C 0.7530(9) 0.4179(7) 0.4225(4) 0.0305(13) Uani 1 1 d . . . . .
H4 H 0.6197 0.3937 0.4582 0.037 Uiso 1 1 calc R U . . .
C5 C 0.8552(9) 0.3189(6) 0.3560(4) 0.0251(12) Uani 1 1 d . . . . .
C6 C 0.8082(8) 0.1719(6) 0.3296(4) 0.0233(12) Uani 1 1 d . . . . .
C7 C 0.6288(9) 0.0725(6) 0.3695(4) 0.0309(13) Uani 1 1 d . . . . .
H7A H 0.4801 0.0849 0.3290 0.037 Uiso 1 1 calc R U . . .
H7B H 0.6032 0.0949 0.4426 0.037 Uiso 1 1 calc R U . . .
C8 C 0.7107(10) -0.0822(6) 0.3610(4) 0.0286(12) Uani 1 1 d . . . . .
H8A H 0.8274 -0.1031 0.4177 0.034 Uiso 1 1 calc R U . . .
H8B H 0.5775 -0.1461 0.3678 0.034 Uiso 1 1 calc R U . . .
C9 C 0.7563(9) -0.2142(6) 0.1932(4) 0.0244(12) Uani 1 1 d . . . . .
C10 C 0.9194(10) -0.2076(6) 0.1040(4) 0.0275(12) Uani 1 1 d . . . . .
H10A H 0.8342 -0.2269 0.0371 0.033 Uiso 1 1 calc R U . . .
H10B H 1.0466 -0.2766 0.1142 0.033 Uiso 1 1 calc R U . . .
C11 C 1.0156(8) -0.0550(6) 0.1070(4) 0.0206(11) Uani 1 1 d . . . . .
C12 C 1.0138(9) -0.0203(6) 0.2270(4) 0.0223(11) Uani 1 1 d . . . . .
H12 H 1.1593 -0.0573 0.2624 0.027 Uiso 1 1 calc R U . . .
C13 C 0.9765(8) 0.1308(6) 0.2623(4) 0.0224(12) Uani 1 1 d . . . . .
C14 C 1.0593(9) 0.3591(6) 0.3031(4) 0.0236(12) Uani 1 1 d . . . . .
C15 C 1.2647(8) -0.0439(6) 0.0665(4) 0.0224(11) Uani 1 1 d . . . . .
H15 H 1.3676 -0.1128 0.1050 0.027 Uiso 1 1 calc R U . . .
C16 C 1.2647(8) -0.0775(6) -0.0520(4) 0.0263(12) Uani 1 1 d . . . . .
H16A H 1.2242 -0.1774 -0.0638 0.032 Uiso 1 1 calc R U . . .
H16B H 1.1468 -0.0193 -0.0900 0.032 Uiso 1 1 calc R U . . .
N1 N 1.1298(8) 0.2427(5) 0.2466(4) 0.0260(10) Uani 1 1 d . . . . .
N2 N 0.8134(7) -0.1059(5) 0.2595(3) 0.0254(10) Uani 1 1 d . . . . .
O1 O 0.5951(7) -0.3010(4) 0.2044(3) 0.0333(10) Uani 1 1 d . . . . .
O2 O 0.8532(6) 0.0412(4) 0.0537(3) 0.0259(9) Uani 1 1 d . . . . .
H2A H 0.7770 -0.0019 0.0069 0.039 Uiso 1 1 calc R U . . .
O3 O 1.3521(6) 0.0973(4) 0.0876(3) 0.0281(9) Uani 1 1 d . . . . .
H3A H 1.4960 0.0982 0.0835 0.042 Uiso 1 1 calc R U . . .
O4 O 1.4943(6) -0.0489(5) -0.0907(3) 0.0290(9) Uani 1 1 d . . . . .
H1O H 1.469(11) 0.018(7) -0.129(5) 0.031(18) Uiso 1 1 d . . . . .
H1N H 1.225(9) 0.242(6) 0.204(4) 0.007(12) Uiso 1 1 d . . . . .

loop_
_atom_site_aniso_label
_atom_site_aniso_U_11
_atom_site_aniso_U_22
_atom_site_aniso_U_33
_atom_site_aniso_U_23
_atom_site_aniso_U_13
_atom_site_aniso_U_12
C1 0.030(3) 0.028(3) 0.030(3) 0.002(2) 0.001(2) -0.002(2)
C2 0.044(3) 0.023(3) 0.034(3) -0.002(2) -0.005(2) 0.000(3)
C3 0.042(3) 0.026(3) 0.035(3) -0.006(3) 0.005(2) 0.009(3)
C4 0.032(3) 0.031(3) 0.030(3) 0.000(2) 0.008(2) 0.002(3)
C5 0.026(3) 0.022(3) 0.026(3) -0.001(2) 0.000(2) 0.001(2)
C6 0.020(2) 0.024(3) 0.025(3) -0.001(2) 0.000(2) -0.002(2)
C7 0.032(3) 0.034(4) 0.028(3) -0.001(2) 0.008(2) -0.005(3)
C8 0.033(3) 0.030(3) 0.022(2) 0.002(2) 0.004(2) -0.007(3)
C9 0.026(3) 0.019(3) 0.028(3) 0.002(2) -0.003(2) -0.001(2)
C10 0.031(3) 0.023(3) 0.029(3) -0.003(2) 0.003(2) -0.002(2)
C11 0.017(2) 0.017(3) 0.027(2) 0.001(2) -0.0010(18) 0.003(2)
C12 0.021(2) 0.022(3) 0.024(2) 0.002(2) -0.0012(19) -0.004(2)
C13 0.022(2) 0.023(3) 0.022(2) -0.002(2) -0.0014(19) -0.003(2)
C14 0.026(2) 0.023(3) 0.022(2) 0.001(2) 0.002(2) -0.001(2)
C15 0.016(2) 0.019(3) 0.032(3) -0.001(2) 0.0001(19) 0.005(2)
C16 0.020(2) 0.023(3) 0.036(3) -0.006(2) 0.003(2) -0.001(2)
N1 0.025(2) 0.025(3) 0.028(2) -0.002(2) 0.008(2) -0.007(2)
N2 0.025(2) 0.025(3) 0.027(2) -0.0018(19) 0.0044(17) -0.005(2)
O1 0.034(2) 0.028(2) 0.037(2) 0.0002(18) 0.0030(16) -0.0098(19)
O2 0.0213(17) 0.027(2) 0.0295(19) 0.0025(16) -0.0010(14) 0.0025(17)
O3 0.0184(17) 0.030(2) 0.036(2) -0.0053(16) 0.0059(15) -0.0065(16)
O4 0.0225(18) 0.035(3) 0.0299(19) 0.0025(18) 0.0048(14) 0.0062(18)

loop_
_atom_type_symbol
_atom_type_description
_atom_type_scat_dispersion_real
_atom_type_scat_dispersion_imag
_atom_type_scat_source
C C 0.0033 0.0016 'International Tables Vol C Tables 4.2.6.8 and 6.1.1.4'
H H 0.0000 0.0000 'International Tables Vol C Tables 4.2.6.8 and 6.1.1.4'
N N 0.0061 0.0033 'International Tables Vol C Tables 4.2.6.8 and 6.1.1.4'
O O 0.0106 0.0060 'International Tables Vol C Tables 4.2.6.8 and 6.1.1.4'

loop_
_geom_angle_atom_site_label_1
_geom_angle_atom_site_label_2
_geom_angle_atom_site_label_3
_geom_angle
_geom_angle_site_symmetry_1
_geom_angle_site_symmetry_3
_geom_angle_publ_flag
C2 C1 C14 117.3(5) . . ?
C2 C1 H1 121.3 . . ?
C14 C1 H1 121.3 . . ?
C1 C2 C3 121.8(6) . . ?
C1 C2 H2 119.1 . . ?
C3 C2 H2 119.1 . . ?
C4 C3 C2 121.0(5) . . ?
C4 C3 H3 119.5 . . ?
C2 C3 H3 119.5 . . ?
C3 C4 C5 118.9(5) . . ?
C3 C4 H4 120.5 . . ?
C5 C4 H4 120.5 . . ?
C4 C5 C14 119.1(5) . . ?
C4 C5 C6 134.1(5) . . ?
C14 C5 C6 106.7(5) . . ?
C13 C6 C5 106.7(4) . . ?
C13 C6 C7 123.4(5) . . ?
C5 C6 C7 129.7(5) . . ?
C6 C7 C8 110.5(4) . . ?
C6 C7 H7A 109.5 . . ?
C8 C7 H7A 109.5 . . ?
C6 C7 H7B 109.5 . . ?
C8 C7 H7B 109.5 . . ?
H7A C7 H7B 108.1 . . ?
N2 C8 C7 110.2(4) . . ?
N2 C8 H8A 109.6 . . ?
C7 C8 H8A 109.6 . . ?
N2 C8 H8B 109.6 . . ?
C7 C8 H8B 109.6 . . ?
H8A C8 H8B 108.1 . . ?
O1 C9 N2 125.2(5) . . ?
O1 C9 C10 127.1(5) . . ?
N2 C9 C10 107.7(4) . . ?
C9 C10 C11 104.7(4) . . ?
C9 C10 H10A 110.8 . . ?
C11 C10 H10A 110.8 . . ?
C9 C10 H10B 110.8 . . ?
C11 C10 H10B 110.8 . . ?
H10A C10 H10B 108.9 . . ?
O2 C11 C10 110.8(4) . . ?
O2 C11 C15 112.3(4) . . ?
C10 C11 C15 112.9(4) . . ?
O2 C11 C12 107.0(4) . . ?
C10 C11 C12 101.3(4) . . ?
C15 C11 C12 111.8(4) . . ?
N2 C12 C13 107.7(4) . . ?
N2 C12 C11 102.1(4) . . ?
C13 C12 C11 119.8(4) . . ?
N2 C12 H12 108.9 . . ?
C13 C12 H12 108.9 . . ?
C11 C12 H12 108.9 . . ?
C6 C13 N1 110.1(5) . . ?
C6 C13 C12 124.4(5) . . ?
N1 C13 C12 124.7(4) . . ?
N1 C14 C1 130.4(5) . . ?
N1 C14 C5 107.8(5) . . ?
C1 C14 C5 121.8(5) . . ?
O3 C15 C11 108.4(4) . . ?
O3 C15 C16 110.7(4) . . ?
C11 C15 C16 111.4(4) . . ?
O3 C15 H15 108.8 . . ?
C11 C15 H15 108.8 . . ?
C16 C15 H15 108.8 . . ?
O4 C16 C15 110.2(4) . . ?
O4 C16 H16A 109.6 . . ?
C15 C16 H16A 109.6 . . ?
O4 C16 H16B 109.6 . . ?
C15 C16 H16B 109.6 . . ?
H16A C16 H16B 108.1 . . ?
C14 N1 C13 108.6(4) . . ?
C14 N1 H1N 127(4) . . ?
C13 N1 H1N 123(4) . . ?
C9 N2 C8 124.9(4) . . ?
C9 N2 C12 113.4(4) . . ?
C8 N2 C12 121.2(4) . . ?
C11 O2 H2A 109.5 . . ?
C15 O3 H3A 109.5 . . ?
C16 O4 H1O 103(5) . . ?

loop_
_geom_bond_atom_site_label_1
_geom_bond_atom_site_label_2
_geom_bond_distance
_geom_bond_site_symmetry_2
_geom_bond_publ_flag
C1 C2 1.376(8) . ?
C1 C14 1.397(8) . ?
C1 H1 0.9300 . ?
C2 C3 1.400(8) . ?
C2 H2 0.9300 . ?
C3 C4 1.378(9) . ?
C3 H3 0.9300 . ?
C4 C5 1.399(8) . ?
C4 H4 0.9300 . ?
C5 C14 1.420(7) . ?
C5 C6 1.435(8) . ?
C6 C13 1.370(7) . ?
C6 C7 1.487(7) . ?
C7 C8 1.523(8) . ?
C7 H7A 0.9700 . ?
C7 H7B 0.9700 . ?
C8 N2 1.461(6) . ?
C8 H8A 0.9700 . ?
C8 H8B 0.9700 . ?
C9 O1 1.235(7) . ?
C9 N2 1.344(7) . ?
C9 C10 1.504(7) . ?
C10 C11 1.525(8) . ?
C10 H10A 0.9700 . ?
C10 H10B 0.9700 . ?
C11 O2 1.430(6) . ?
C11 C15 1.532(6) . ?
C11 C12 1.560(7) . ?
C12 N2 1.466(6) . ?
C12 C13 1.499(7) . ?
C12 H12 0.9800 . ?
C13 N1 1.380(7) . ?
C14 N1 1.375(7) . ?
C15 O3 1.429(6) . ?
C15 C16 1.537(7) . ?
C15 H15 0.9800 . ?
C16 O4 1.441(6) . ?
C16 H16A 0.9700 . ?
C16 H16B 0.9700 . ?
N1 H1N 0.79(5) . ?
O2 H2A 0.8200 . ?
O3 H3A 0.8200 . ?
O4 H1O 0.80(7) . ?

loop_
_geom_torsion_atom_site_label_1
_geom_torsion_atom_site_label_2
_geom_torsion_atom_site_label_3
_geom_torsion_atom_site_label_4
_geom_torsion
_geom_torsion_site_symmetry_1
_geom_torsion_site_symmetry_2
_geom_torsion_site_symmetry_3
_geom_torsion_site_symmetry_4
_geom_torsion_publ_flag
C14 C1 C2 C3 -0.2(8) . . . . ?
C1 C2 C3 C4 -0.3(9) . . . . ?
C2 C3 C4 C5 0.2(8) . . . . ?
C3 C4 C5 C14 0.3(8) . . . . ?
C3 C4 C5 C6 176.3(6) . . . . ?
C4 C5 C6 C13 -177.5(6) . . . . ?
C14 C5 C6 C13 -1.2(6) . . . . ?
C4 C5 C6 C7 -1.9(10) . . . . ?
C14 C5 C6 C7 174.4(5) . . . . ?
C13 C6 C7 C8 21.1(7) . . . . ?
C5 C6 C7 C8 -153.9(5) . . . . ?
C6 C7 C8 N2 -43.1(6) . . . . ?
O1 C9 C10 C11 159.5(5) . . . . ?
N2 C9 C10 C11 -19.4(6) . . . . ?
C9 C10 C11 O2 -82.8(5) . . . . ?
C9 C10 C11 C15 150.3(4) . . . . ?
C9 C10 C11 C12 30.6(5) . . . . ?
O2 C11 C12 N2 85.5(4) . . . . ?
C10 C11 C12 N2 -30.7(5) . . . . ?
C15 C11 C12 N2 -151.2(4) . . . . ?
O2 C11 C12 C13 -33.3(6) . . . . ?
C10 C11 C12 C13 -149.5(4) . . . . ?
C15 C11 C12 C13 90.0(5) . . . . ?
C5 C6 C13 N1 1.2(6) . . . . ?
C7 C6 C13 N1 -174.7(5) . . . . ?
C5 C6 C13 C12 171.1(5) . . . . ?
C7 C6 C13 C12 -4.9(8) . . . . ?
N2 C12 C13 C6 11.0(6) . . . . ?
C11 C12 C13 C6 126.9(5) . . . . ?
N2 C12 C13 N1 179.5(4) . . . . ?
C11 C12 C13 N1 -64.7(7) . . . . ?
C2 C1 C14 N1 -177.4(5) . . . . ?
C2 C1 C14 C5 0.7(7) . . . . ?
C4 C5 C14 N1 177.7(5) . . . . ?
C6 C5 C14 N1 0.7(6) . . . . ?
C4 C5 C14 C1 -0.8(8) . . . . ?
C6 C5 C14 C1 -177.8(5) . . . . ?
O2 C11 C15 O3 62.6(5) . . . . ?
C10 C11 C15 O3 -171.2(4) . . . . ?
C12 C11 C15 O3 -57.7(5) . . . . ?
O2 C11 C15 C16 -59.4(6) . . . . ?
C10 C11 C15 C16 66.8(6) . . . . ?
C12 C11 C15 C16 -179.7(4) . . . . ?
O3 C15 C16 O4 52.1(5) . . . . ?
C11 C15 C16 O4 172.8(4) . . . . ?
C1 C14 N1 C13 178.4(5) . . . . ?
C5 C14 N1 C13 0.0(6) . . . . ?
C6 C13 N1 C14 -0.8(6) . . . . ?
C12 C13 N1 C14 -170.7(4) . . . . ?
O1 C9 N2 C8 6.8(9) . . . . ?
C10 C9 N2 C8 -174.3(5) . . . . ?
O1 C9 N2 C12 179.5(5) . . . . ?
C10 C9 N2 C12 -1.5(6) . . . . ?
C7 C8 N2 C9 -130.3(5) . . . . ?
C7 C8 N2 C12 57.5(6) . . . . ?
C13 C12 N2 C9 148.1(4) . . . . ?
C11 C12 N2 C9 21.1(5) . . . . ?
C13 C12 N2 C8 -38.8(6) . . . . ?
C11 C12 N2 C8 -165.9(4) . . . . ?
